data_2108845
loop_
_publ_author_name
'Yamada, Tsunetomo'
'Fujita, Nobuhisa'
'Labib, Farid'

_publ_section_title
;
 2/1 and 1/1 cubic approximants in the ternary <i>R</i>-Cd-Mg (<i>R</i> =
 Y, Er) systems
;
_journal_issue 4
_journal_name_full 'Acta Crystallographica Section B'
_journal_page_first
;
;
_journal_paper_doi 10.1107/S2052520621006715
_journal_volume 77
_journal_year 2021
_chemical_formula_sum 'Cd109.89 Mg35.29 Y24'
_chemical_formula_weight 15344.63
_space_group_crystal_system cubic
_space_group_IT_number 204
_space_group_name_Hall '-I 2 2 3'
_space_group_name_H-M_alt 'I m -3'
_audit_creation_method SHELXL-2016/6
_cell_angle_alpha 90
_cell_angle_beta 90
_cell_angle_gamma 90
_cell_formula_units_Z 1
_cell_length_a 15.4577(1)
_cell_length_b 15.4577(1)
_cell_length_c 15.4577(1)
_cell_measurement_reflns_used 46925
_cell_measurement_temperature 100(2)
_cell_measurement_theta_max 43.8350
_cell_measurement_theta_min 2.6310
_cell_volume 3693.47(4)
_computing_cell_refinement
;
CrysAlisPro 1.171.39.46 (Rigaku Oxford Diffraction, 2018)
;
_computing_data_collection
;
CrysAlisPro 1.171.39.46 (Rigaku Oxford Diffraction, 2018)
;
_computing_data_reduction
;
CrysAlisPro 1.171.39.46 (Rigaku Oxford Diffraction, 2018)
;
_computing_structure_refinement 'SHELXL-2016/6 (Sheldrick, 2016)'
_computing_structure_solution 'SUPERFLIP (Palatinus and Chapuis, 2007)'
_diffrn_ambient_temperature 100(2)
_diffrn_detector 'CCD plate'
_diffrn_detector_type 'Saturn 724 HG'
_diffrn_measured_fraction_theta_full 0.998
_diffrn_measured_fraction_theta_max 0.997
_diffrn_measurement_details
;
List of Runs (angles in degrees, time in seconds):

  # Type    Start    End  Width  t~exp~   \w     \q     \k     \f   Frames
--------------------------------------------------------------------------
  1  \w   -114.50  64.30   0.30    8.00    --  -25.00  45.00   0.00  596
  2  \w   -114.50  64.30   0.30    8.00    --  -25.00  45.00 120.00  596
  3  \w   -114.50  64.30   0.30    8.00    --  -25.00  45.00-120.00  596
  4  \w   -144.50  34.05   0.30    8.00    --  -55.00  45.00  60.00  595
  5  \w   -144.50  34.05   0.30    8.00    --  -55.00  45.00 180.00  595
  6  \w   -144.50  34.05   0.30    8.00    --  -55.00  45.00 -60.00  595
;
_diffrn_measurement_device_type 'MicroMax007HF - Saturn 724 HG'
_diffrn_measurement_method '\w scans'
_diffrn_orient_matrix_type 'CrysAlisPro convention (1999,Acta A55,543-557)'
_diffrn_orient_matrix_UB_11 0.0402401000
_diffrn_orient_matrix_UB_12 0.0009933000
_diffrn_orient_matrix_UB_13 0.0220002000
_diffrn_orient_matrix_UB_21 -0.0068412000
_diffrn_orient_matrix_UB_22 0.0441298000
_diffrn_orient_matrix_UB_23 0.0104773000
_diffrn_orient_matrix_UB_31 -0.0209758000
_diffrn_orient_matrix_UB_32 -0.0125032000
_diffrn_orient_matrix_UB_33 0.0388861000
_diffrn_radiation_probe x-ray
_diffrn_radiation_type MoK\a
_diffrn_radiation_wavelength 0.71073
_diffrn_reflns_av_R_equivalents 0.0292
_diffrn_reflns_av_unetI/netI 0.0080
_diffrn_reflns_Laue_measured_fraction_full 0.998
_diffrn_reflns_Laue_measured_fraction_max 0.997
_diffrn_reflns_limit_h_max 30
_diffrn_reflns_limit_h_min -30
_diffrn_reflns_limit_k_max 30
_diffrn_reflns_limit_k_min -30
_diffrn_reflns_limit_l_max 30
_diffrn_reflns_limit_l_min -29
_diffrn_reflns_number 64031
_diffrn_reflns_point_group_measured_fraction_full 0.998
_diffrn_reflns_point_group_measured_fraction_max 0.997
_diffrn_reflns_theta_full 25.242
_diffrn_reflns_theta_max 43.908
_diffrn_reflns_theta_min 2.635
_diffrn_source 'fine-focus sealed X-ray tube'
_diffrn_source_type 'Enhance (Mo) X-ray Source'
_exptl_absorpt_coefficient_mu 25.007
_exptl_absorpt_correction_T_max 1.00000
_exptl_absorpt_correction_T_min 0.50537
_exptl_absorpt_correction_type multi-scan
_exptl_absorpt_process_details
;
CrysAlisPro 1.171.39.46 (Rigaku Oxford Diffraction, 2018)
Empirical absorption correction using spherical harmonics,
 implemented in SCALE3 ABSPACK scaling algorithm.
;
_exptl_crystal_colour metallic
_exptl_crystal_density_diffrn 6.899
_exptl_crystal_description prism
_exptl_crystal_F_000 6660
_exptl_crystal_size_max 0.080
_exptl_crystal_size_mid 0.080
_exptl_crystal_size_min 0.070
_refine_diff_density_max 2.365
_refine_diff_density_min -1.363
_refine_diff_density_rms 0.225
_refine_ls_extinction_method none
_refine_ls_goodness_of_fit_ref 1.245
_refine_ls_hydrogen_treatment undef
_refine_ls_matrix_type full
_refine_ls_number_parameters 76
_refine_ls_number_reflns 2579
_refine_ls_number_restraints 0
_refine_ls_restrained_S_all 1.245
_refine_ls_R_factor_all 0.0227
_refine_ls_R_factor_gt 0.0224
_refine_ls_shift/su_max 0.001
_refine_ls_shift/su_mean 0.000
_refine_ls_structure_factor_coef Fsqd
_refine_ls_weighting_details 'w=1/[\s^2^(Fo^2^)+(0.0144P)^2^+31.4293P] where P=(Fo^2^+2Fc^2^)/3'
_refine_ls_weighting_scheme calc
_refine_ls_wR_factor_gt 0.0508
_refine_ls_wR_factor_ref 0.0509
_reflns_Friedel_coverage 0.000
_reflns_number_gt 2562
_reflns_number_total 2579
_reflns_threshold_expression 'I > 2\s(I)'
_cod_data_source_file dq5051sup1.cif
_cod_data_source_block YCdMg-1-1-cAP
_cod_original_cell_volume 3693.47(3)
_cod_database_code 2108845
_shelx_shelxl_version_number 2016/6
_shelx_space_group_comment
;
The symmetry employed for this shelxl refinement is uniquely defined
by the following loop, which should always be used as a source of
symmetry information in preference to the above space-group names.
They are only intended as comments.
;
_oxdiff_exptl_absorpt_empirical_full_min 0.368
_oxdiff_exptl_absorpt_empirical_full_max 2.289
_oxdiff_exptl_absorpt_empirical_details
;
Empirical correction (ABSPACK) includes:
- Absorption correction using spherical harmonics
- Frame scaling
- Detector area scaling
;

loop_
_space_group_symop_operation_xyz
'x, y, z'
'-x, -y, z'
'-x, y, -z'
'x, -y, -z'
'z, x, y'
'z, -x, -y'
'-z, -x, y'
'-z, x, -y'
'y, z, x'
'-y, z, -x'
'y, -z, -x'
'-y, -z, x'
'x+1/2, y+1/2, z+1/2'
'-x+1/2, -y+1/2, z+1/2'
'-x+1/2, y+1/2, -z+1/2'
'x+1/2, -y+1/2, -z+1/2'
'z+1/2, x+1/2, y+1/2'
'z+1/2, -x+1/2, -y+1/2'
'-z+1/2, -x+1/2, y+1/2'
'-z+1/2, x+1/2, -y+1/2'
'y+1/2, z+1/2, x+1/2'
'-y+1/2, z+1/2, -x+1/2'
'y+1/2, -z+1/2, -x+1/2'
'-y+1/2, -z+1/2, x+1/2'
'-x, -y, -z'
'x, y, -z'
'x, -y, z'
'-x, y, z'
'-z, -x, -y'
'-z, x, y'
'z, x, -y'
'z, -x, y'
'-y, -z, -x'
'y, -z, x'
'-y, z, x'
'y, z, -x'
'-x+1/2, -y+1/2, -z+1/2'
'x+1/2, y+1/2, -z+1/2'
'x+1/2, -y+1/2, z+1/2'
'-x+1/2, y+1/2, z+1/2'
'-z+1/2, -x+1/2, -y+1/2'
'-z+1/2, x+1/2, y+1/2'
'z+1/2, x+1/2, -y+1/2'
'z+1/2, -x+1/2, y+1/2'
'-y+1/2, -z+1/2, -x+1/2'
'y+1/2, -z+1/2, x+1/2'
'-y+1/2, z+1/2, x+1/2'
'y+1/2, z+1/2, -x+1/2'

loop_
_atom_site_label
_atom_site_type_symbol
_atom_site_fract_x
_atom_site_fract_y
_atom_site_fract_z
_atom_site_U_iso_or_equiv
_atom_site_adp_type
_atom_site_occupancy
_atom_site_site_symmetry_order
_atom_site_calc_flag
_atom_site_refinement_flags_posn
_atom_site_refinement_flags_adp
_atom_site_refinement_flags_occupancy
_atom_site_disorder_assembly
_atom_site_disorder_group
Y1 Y 0.19045(2) 0.29796(2) 0.000000 0.00782(4) Uani 1 2 d S T P . .
Cd1 Cd 0.40568(2) 0.34344(2) 0.000000 0.00780(3) Uani 1 2 d S T P . .
Cd2A Cd 0.41105(9) 0.500000 -0.2671(2) 0.0144(2) Uani 0.589(10) 2 d S T P . .
Mg2A Mg 0.41105(9) 0.500000 -0.2671(2) 0.0144(2) Uani 0.0327(6) 2 d S T P . .
Cd2B Cd 0.500000 0.7586(3) 0.59679(10) 0.0114(4) Uani 0.358(10) 2 d S T P . .
Mg2B Mg 0.500000 0.7586(3) 0.59679(10) 0.0114(4) Uani 0.0199(6) 2 d S T P . .
Cd3A Cd 0.30564(16) 0.3895(2) -0.15487(8) 0.0124(2) Uani 0.526(15) 1 d . . P . .
Mg3A Mg 0.30564(16) 0.3895(2) -0.15487(8) 0.0124(2) Uani 0.0601(17) 1 d . . P . .
Cd3B Cd 0.3384(2) 0.20347(17) 0.1270(4) 0.0155(3) Uani 0.372(15) 1 d . . P . .
Mg3B Mg 0.3384(2) 0.20347(17) 0.1270(4) 0.0155(3) Uani 0.0425(17) 1 d . . P . .
Cd4A Cd 0.33261(5) 0.33261(5) -0.33261(5) 0.0175(3) Uani 0.3840(14) 3 d S T P . .
Cd4B Cd 0.34752(6) 0.34752(6) -0.34752(6) 0.0203(3) Uani 0.4088(14) 3 d S T P . .
Mg4A Mg 0.33261(5) 0.33261(5) -0.33261(5) 0.0175(3) Uani 0.1004(14) 3 d S T P . .
Mg4B Mg 0.34752(6) 0.34752(6) -0.34752(6) 0.0203(3) Uani 0.1069(14) 3 d S T P . .
Cd5 Cd 0.48686(7) 0.500000 -0.09465(6) 0.0124(3) Uani 0.1383(16) 2 d S T P . .
Mg5 Mg 0.48686(7) 0.500000 -0.09465(6) 0.0124(3) Uani 0.3617(16) 2 d S T P . .
Cd6 Cd 0.31342(7) 0.500000 0.000000 0.0173(3) Uani 0.128(3) 4 d S T P . .
Mg6 Mg 0.31342(7) 0.500000 0.000000 0.0173(3) Uani 0.872(3) 4 d S T P . .
Cd7A Cd 0.5401(6) 0.5591(6) -0.4087(5) 0.0235(9) Uiso 0.0218(7) 1 d . . P . .
Mg7A Mg 0.5401(6) 0.5591(6) -0.4087(5) 0.0235(9) Uiso 0.0574(17) 1 d . . P . .
Cd7B Cd 0.5436(5) 0.5889(5) -0.4334(7) 0.0235(9) Uiso 0.0218(7) 1 d . . P . .
Mg7B Mg 0.5436(5) 0.5889(5) -0.4334(7) 0.0235(9) Uiso 0.0574(18) 1 d . . P . .
Cd7C Cd 0.500000 0.5762(8) -0.4197(8) 0.0235(9) Uiso 0.0178(8) 2 d S . P . .
Mg7C Mg 0.500000 0.5762(8) -0.4197(8) 0.0235(9) Uiso 0.047(2) 2 d S . P . .

loop_
_atom_site_aniso_label
_atom_site_aniso_U_11
_atom_site_aniso_U_22
_atom_site_aniso_U_33
_atom_site_aniso_U_23
_atom_site_aniso_U_13
_atom_site_aniso_U_12
Y1 0.00759(8) 0.00862(8) 0.00725(8) 0.000 0.000 0.00031(7)
Cd1 0.00697(6) 0.00741(6) 0.00902(6) 0.000 0.000 0.00021(4)
Cd2A 0.00937(17) 0.01190(15) 0.0218(7) 0.000 -0.0046(3) 0.000
Mg2A 0.00937(17) 0.01190(15) 0.0218(7) 0.000 -0.0046(3) 0.000
Cd2B 0.0082(2) 0.0190(9) 0.0071(2) 0.0025(3) 0.000 0.000
Mg2B 0.0082(2) 0.0190(9) 0.0071(2) 0.0025(3) 0.000 0.000
Cd3A 0.0099(3) 0.0153(4) 0.01212(16) 0.00363(19) 0.00213(14) 0.0045(2)
Mg3A 0.0099(3) 0.0153(4) 0.01212(16) 0.00363(19) 0.00213(14) 0.0045(2)
Cd3B 0.0158(4) 0.0100(3) 0.0208(8) 0.0030(4) -0.0080(5) -0.0018(3)
Mg3B 0.0158(4) 0.0100(3) 0.0208(8) 0.0030(4) -0.0080(5) -0.0018(3)
Cd4A 0.0175(3) 0.0175(3) 0.0175(3) -0.0102(2) -0.0102(2) 0.0102(2)
Cd4B 0.0203(3) 0.0203(3) 0.0203(3) -0.0138(3) -0.0138(3) 0.0138(3)
Mg4A 0.0175(3) 0.0175(3) 0.0175(3) -0.0102(2) -0.0102(2) 0.0102(2)
Mg4B 0.0203(3) 0.0203(3) 0.0203(3) -0.0138(3) -0.0138(3) 0.0138(3)
Cd5 0.0198(8) 0.0085(3) 0.0089(3) 0.000 0.0024(3) 0.000
Mg5 0.0198(8) 0.0085(3) 0.0089(3) 0.000 0.0024(3) 0.000
Cd6 0.0068(4) 0.0108(4) 0.0344(7) 0.000 0.000 0.000
Mg6 0.0068(4) 0.0108(4) 0.0344(7) 0.000 0.000 0.000

loop_
_atom_type_symbol
_atom_type_description
_atom_type_scat_dispersion_real
_atom_type_scat_dispersion_imag
_atom_type_scat_source
Cd Cd -0.8075 1.2024 'International Tables Vol C Tables 4.2.6.8 and 6.1.1.4'
Mg Mg 0.0486 0.0363 'International Tables Vol C Tables 4.2.6.8 and 6.1.1.4'
Y Y -2.7962 3.5667 'International Tables Vol C Tables 4.2.6.8 and 6.1.1.4'

loop_
_geom_angle_atom_site_label_1
_geom_angle_atom_site_label_2
_geom_angle_atom_site_label_3
_geom_angle
_geom_angle_site_symmetry_1
_geom_angle_site_symmetry_3
_geom_angle_publ_flag
Cd3B Y1 Cd3B 102.4(2) 45 24_554 ?
Cd3B Y1 Cd2B 100.29(11) 45 21_444 ?
Cd3B Y1 Cd2B 100.29(11) 24_554 21_444 ?
Cd3B Y1 Cd2A 104.64(11) 45 18 ?
Cd3B Y1 Cd2A 104.64(11) 24_554 18 ?
Cd2B Y1 Cd2A 7.22(3) 21_444 18 ?
Cd3B Y1 Cd4A 152.55(4) 45 37_554 ?
Cd3B Y1 Cd4A 70.46(13) 24_554 37_554 ?
Cd2B Y1 Cd4A 57.01(3) 21_444 37_554 ?
Cd2A Y1 Cd4A 54.71(2) 18 37_554 ?
Cd3B Y1 Cd4A 70.46(13) 45 14 ?
Cd3B Y1 Cd4A 152.55(4) 24_554 14 ?
Cd2B Y1 Cd4A 57.01(3) 21_444 14 ?
Cd2A Y1 Cd4A 54.71(2) 18 14 ?
Cd4A Y1 Cd4A 103.24(4) 37_554 14 ?
Cd3B Y1 Cd3A 97.71(17) 45 . ?
Cd3B Y1 Cd3A 5.19(8) 24_554 . ?
Cd2B Y1 Cd3A 103.48(7) 21_444 . ?
Cd2A Y1 Cd3A 108.22(5) 18 . ?
Cd4A Y1 Cd3A 75.64(6) 37_554 . ?
Cd4A Y1 Cd3A 152.70(2) 14 . ?
Cd3B Y1 Cd3A 5.19(8) 45 26 ?
Cd3B Y1 Cd3A 97.71(17) 24_554 26 ?
Cd2B Y1 Cd3A 103.48(7) 21_444 26 ?
Cd2A Y1 Cd3A 108.22(5) 18 26 ?
Cd4A Y1 Cd3A 152.70(2) 37_554 26 ?
Cd4A Y1 Cd3A 75.64(6) 14 26 ?
Cd3A Y1 Cd3A 92.93(11) . 26 ?
Cd3B Y1 Cd4B 153.06(7) 45 37_554 ?
Cd3B Y1 Cd4B 77.38(13) 24_554 37_554 ?
Cd2B Y1 Cd4B 54.08(4) 21_444 37_554 ?
Cd2A Y1 Cd4B 50.92(3) 18 37_554 ?
Cd4A Y1 Cd4B 6.92(4) 37_554 37_554 ?
Cd4A Y1 Cd4B 97.10(3) 14 37_554 ?
Cd3A Y1 Cd4B 82.57(6) . 37_554 ?
Cd3A Y1 Cd4B 154.56(2) 26 37_554 ?
Cd3B Y1 Cd4B 77.38(13) 45 14 ?
Cd3B Y1 Cd4B 153.06(7) 24_554 14 ?
Cd2B Y1 Cd4B 54.08(4) 21_444 14 ?
Cd2A Y1 Cd4B 50.92(3) 18 14 ?
Cd4A Y1 Cd4B 97.10(3) 37_554 14 ?
Cd4A Y1 Cd4B 6.92(4) 14 14 ?
Cd3A Y1 Cd4B 154.56(2) . 14 ?
Cd3A Y1 Cd4B 82.57(6) 26 14 ?
Cd4B Y1 Cd4B 90.80(5) 37_554 14 ?
Cd3B Y1 Cd3A 144.48(13) 45 47_554 ?
Cd3B Y1 Cd3A 53.66(12) 24_554 47_554 ?
Cd2B Y1 Cd3A 109.06(5) 21_444 47_554 ?
Cd2A Y1 Cd3A 106.77(4) 18 47_554 ?
Cd4A Y1 Cd3A 52.16(4) 37_554 47_554 ?
Cd4A Y1 Cd3A 143.24(4) 14 47_554 ?
Cd3A Y1 Cd3A 56.78(9) . 47_554 ?
Cd3A Y1 Cd3A 139.50(5) 26 47_554 ?
Cd4B Y1 Cd3A 55.97(3) 37_554 47_554 ?
Cd4B Y1 Cd3A 136.51(4) 14 47_554 ?
Cd6 Cd1 Cd6 179.496(10) . 41 ?
Cd6 Cd1 Cd1 120.513(19) . 3_655 ?
Cd6 Cd1 Cd1 58.983(12) 41 3_655 ?
Cd6 Cd1 Cd3A 61.56(5) . . ?
Cd6 Cd1 Cd3A 118.62(4) 41 . ?
Cd1 Cd1 Cd3A 121.77(5) 3_655 . ?
Cd6 Cd1 Cd3A 61.56(5) . 26 ?
Cd6 Cd1 Cd3A 118.62(4) 41 26 ?
Cd1 Cd1 Cd3A 121.76(5) 3_655 26 ?
Cd3A Cd1 Cd3A 109.16(4) . 26 ?
Cd6 Cd1 Cd3A 120.03(6) . 44_554 ?
Cd6 Cd1 Cd3A 60.35(6) 41 44_554 ?
Cd1 Cd1 Cd3A 108.07(2) 3_655 44_554 ?
Cd3A Cd1 Cd3A 63.94(14) . 44_554 ?
Cd3A Cd1 Cd3A 118.89(4) 26 44_554 ?
Cd6 Cd1 Cd3A 120.03(6) . 18 ?
Cd6 Cd1 Cd3A 60.35(6) 41 18 ?
Cd1 Cd1 Cd3A 108.07(2) 3_655 18 ?
Cd3A Cd1 Cd3A 118.89(4) . 18 ?
Cd3A Cd1 Cd3A 63.94(14) 26 18 ?
Cd3A Cd1 Cd3A 68.95(14) 44_554 18 ?
Cd6 Cd1 Cd3B 65.80(11) . 24_554 ?
Cd6 Cd1 Cd3B 114.42(11) 41 24_554 ?
Cd1 Cd1 Cd3B 123.60(3) 3_655 24_554 ?
Cd3A Cd1 Cd3B 5.54(6) . 24_554 ?
Cd3A Cd1 Cd3B 109.88(3) 26 24_554 ?
Cd3A Cd1 Cd3B 58.6(2) 44_554 24_554 ?
Cd3A Cd1 Cd3B 113.98(7) 18 24_554 ?
Cd6 Cd1 Cd3B 65.80(11) . 45 ?
Cd6 Cd1 Cd3B 114.42(11) 41 45 ?
Cd1 Cd1 Cd3B 123.60(3) 3_655 45 ?
Cd3A Cd1 Cd3B 109.88(3) . 45 ?
Cd3A Cd1 Cd3B 5.54(6) 26 45 ?
Cd3A Cd1 Cd3B 113.98(7) 44_554 45 ?
Cd3A Cd1 Cd3B 58.6(2) 18 45 ?
Cd3B Cd1 Cd3B 110.04(8) 24_554 45 ?
Cd6 Cd1 Cd5 62.10(2) . . ?
Cd6 Cd1 Cd5 117.477(19) 41 . ?
Cd1 Cd1 Cd5 66.073(19) 3_655 . ?
Cd3A Cd1 Cd5 68.81(7) . . ?
Cd3A Cd1 Cd5 114.16(7) 26 . ?
Cd3A Cd1 Cd5 117.10(7) 44_554 . ?
Cd3A Cd1 Cd5 172.29(4) 18 . ?
Cd3B Cd1 Cd5 73.73(10) 24_554 . ?
Cd3B Cd1 Cd5 119.65(13) 45 . ?
Cd2B Cd2A Cd7B 161.5(2) 30_654 7_564 ?
Cd2B Cd2A Cd7B 161.5(2) 30_654 30_554 ?
Cd7B Cd2A Cd7B 33.3(4) 7_564 30_554 ?
Cd2B Cd2A Cd7C 166.2(4) 30_654 30_554 ?
Cd7B Cd2A Cd7C 17.6(2) 7_564 30_554 ?
Cd7B Cd2A Cd7C 17.6(2) 30_554 30_554 ?
Cd2B Cd2A Cd7A 158.4(2) 30_654 2_665 ?
Cd7B Cd2A Cd7A 10.8(2) 7_564 2_665 ?
Cd7B Cd2A Cd7A 39.5(3) 30_554 2_665 ?
Cd7C Cd2A Cd7A 26.5(3) 30_554 2_665 ?
Cd2B Cd2A Cd7A 158.4(2) 30_654 28_655 ?
Cd7B Cd2A Cd7A 39.5(3) 7_564 28_655 ?
Cd7B Cd2A Cd7A 10.8(2) 30_554 28_655 ?
Cd7C Cd2A Cd7A 26.5(3) 30_554 28_655 ?
Cd7A Cd2A Cd7A 43.0(4) 2_665 28_655 ?
Cd2B Cd2A Cd2A 107.0(2) 30_654 2_665 ?
Cd7B Cd2A Cd2A 81.5(2) 7_564 2_665 ?
Cd7B Cd2A Cd2A 81.5(2) 30_554 2_665 ?
Cd7C Cd2A Cd2A 86.8(3) 30_554 2_665 ?
Cd7A Cd2A Cd2A 72.3(2) 2_665 2_665 ?
Cd7A Cd2A Cd2A 72.3(2) 28_655 2_665 ?
Cd2B Cd2A Cd7A 158.1(2) 30_654 7_564 ?
Cd7B Cd2A Cd7A 10.0(3) 7_564 7_564 ?
Cd7B Cd2A Cd7A 31.1(2) 30_554 7_564 ?
Cd7C Cd2A Cd7A 13.56(19) 30_554 7_564 ?
Cd7A Cd2A Cd7A 20.7(4) 2_665 7_564 ?
Cd7A Cd2A Cd7A 39.6(2) 28_655 7_564 ?
Cd2A Cd2A Cd7A 90.76(16) 2_665 7_564 ?
Cd2B Cd2A Cd7A 158.1(2) 30_654 30_554 ?
Cd7B Cd2A Cd7A 31.1(2) 7_564 30_554 ?
Cd7B Cd2A Cd7A 10.0(3) 30_554 30_554 ?
Cd7C Cd2A Cd7A 13.56(19) 30_554 30_554 ?
Cd7A Cd2A Cd7A 39.6(2) 2_665 30_554 ?
Cd7A Cd2A Cd7A 20.7(4) 28_655 30_554 ?
Cd2A Cd2A Cd7A 90.76(16) 2_665 30_554 ?
Cd7A Cd2A Cd7A 26.0(4) 7_564 30_554 ?
Cd2B Cd2A Cd4B 108.51(14) 30_654 27_565 ?
Cd7B Cd2A Cd4B 82.8(2) 7_564 27_565 ?
Cd7B Cd2A Cd4B 53.02(18) 30_554 27_565 ?
Cd7C Cd2A Cd4B 65.29(13) 30_554 27_565 ?
Cd7A Cd2A Cd4B 91.4(2) 2_665 27_565 ?
Cd7A Cd2A Cd4B 54.24(18) 28_655 27_565 ?
Cd2A Cd2A Cd4B 110.23(4) 2_665 27_565 ?
Cd7A Cd2A Cd4B 75.8(2) 7_564 27_565 ?
Cd7A Cd2A Cd4B 51.86(19) 30_554 27_565 ?
Cd2B Cd2A Cd4B 108.51(14) 30_654 . ?
Cd7B Cd2A Cd4B 53.02(18) 7_564 . ?
Cd7B Cd2A Cd4B 82.8(2) 30_554 . ?
Cd7C Cd2A Cd4B 65.29(13) 30_554 . ?
Cd7A Cd2A Cd4B 54.24(18) 2_665 . ?
Cd7A Cd2A Cd4B 91.4(2) 28_655 . ?
Cd2A Cd2A Cd4B 110.23(4) 2_665 . ?
Cd7A Cd2A Cd4B 51.86(19) 7_564 . ?
Cd7A Cd2A Cd4B 75.8(2) 30_554 . ?
Cd4B Cd2A Cd4B 112.18(7) 27_565 . ?
Cd5 Cd2B Cd3A 80.94(14) 10_666 10_666 ?
Cd5 Cd2B Cd3A 80.94(14) 10_666 36_566 ?
Cd3A Cd2B Cd3A 80.53(14) 10_666 36_566 ?
Cd5 Cd2B Cd7B 138.2(2) 10_666 28_656 ?
Cd3A Cd2B Cd7B 137.6(2) 10_666 28_656 ?
Cd3A Cd2B Cd7B 114.95(17) 36_566 28_656 ?
Cd5 Cd2B Cd7B 138.2(2) 10_666 1_556 ?
Cd3A Cd2B Cd7B 114.95(17) 10_666 1_556 ?
Cd3A Cd2B Cd7B 137.6(3) 36_566 1_556 ?
Cd7B Cd2B Cd7B 28.4(3) 28_656 1_556 ?
Cd5 Cd2B Cd7C 145.2(3) 10_666 1_556 ?
Cd3A Cd2B Cd7C 123.77(18) 10_666 1_556 ?
Cd3A Cd2B Cd7C 123.77(18) 36_566 1_556 ?
Cd7B Cd2B Cd7C 15.0(2) 28_656 1_556 ?
Cd7B Cd2B Cd7C 15.0(2) 1_556 1_556 ?
Cd5 Cd2B Cd5 7.15(4) 10_666 9_565 ?
Cd3A Cd2B Cd5 86.38(14) 10_666 9_565 ?
Cd3A Cd2B Cd5 86.38(14) 36_566 9_565 ?
Cd7B Cd2B Cd5 131.5(2) 28_656 9_565 ?
Cd7B Cd2B Cd5 131.5(2) 1_556 9_565 ?
Cd7C Cd2B Cd5 138.0(3) 1_556 9_565 ?
Cd5 Cd2B Cd3B 84.85(15) 10_666 17 ?
Cd3A Cd2B Cd3B 4.89(8) 10_666 17 ?
Cd3A Cd2B Cd3B 84.01(17) 36_566 17 ?
Cd7B Cd2B Cd3B 133.0(3) 28_656 17 ?
Cd7B Cd2B Cd3B 110.1(2) 1_556 17 ?
Cd7C Cd2B Cd3B 119.0(2) 1_556 17 ?
Cd5 Cd2B Cd3B 90.02(15) 9_565 17 ?
Cd5 Cd2B Cd3B 84.85(15) 10_666 42 ?
Cd3A Cd2B Cd3B 84.01(17) 10_666 42 ?
Cd3A Cd2B Cd3B 4.89(8) 36_566 42 ?
Cd7B Cd2B Cd3B 110.1(2) 28_656 42 ?
Cd7B Cd2B Cd3B 133.0(3) 1_556 42 ?
Cd7C Cd2B Cd3B 119.0(2) 1_556 42 ?
Cd5 Cd2B Cd3B 90.02(15) 9_565 42 ?
Cd3B Cd2B Cd3B 87.3(2) 17 42 ?
Cd5 Cd2B Cd7A 129.0(2) 10_666 35_665 ?
Cd3A Cd2B Cd7A 146.5(2) 10_666 35_665 ?
Cd3A Cd2B Cd7A 115.07(17) 36_566 35_665 ?
Cd7B Cd2B Cd7A 9.33(19) 28_656 35_665 ?
Cd7B Cd2B Cd7A 33.8(2) 1_556 35_665 ?
Cd7C Cd2B Cd7A 22.8(2) 1_556 35_665 ?
Cd5 Cd2B Cd7A 122.4(2) 9_565 35_665 ?
Cd3B Cd2B Cd7A 141.7(3) 17 35_665 ?
Cd3B Cd2B Cd7A 110.3(2) 42 35_665 ?
Cd5 Cd2B Cd7A 129.0(2) 10_666 9_565 ?
Cd3A Cd2B Cd7A 115.07(17) 10_666 9_565 ?
Cd3A Cd2B Cd7A 146.5(2) 36_566 9_565 ?
Cd7B Cd2B Cd7A 33.8(2) 28_656 9_565 ?
Cd7B Cd2B Cd7A 9.33(19) 1_556 9_565 ?
Cd7C Cd2B Cd7A 22.8(2) 1_556 9_565 ?
Cd5 Cd2B Cd7A 122.4(2) 9_565 9_565 ?
Cd3B Cd2B Cd7A 110.3(2) 17 9_565 ?
Cd3B Cd2B Cd7A 141.7(3) 42 9_565 ?
Cd7A Cd2B Cd7A 37.0(3) 35_665 9_565 ?
Cd5 Cd2B Cd2A 68.18(6) 10_666 9_565 ?
Cd3A Cd2B Cd2A 129.40(4) 10_666 9_565 ?
Cd3A Cd2B Cd2A 129.40(4) 36_566 9_565 ?
Cd7B Cd2B Cd2A 72.6(2) 28_656 9_565 ?
Cd7B Cd2B Cd2A 72.6(2) 1_556 9_565 ?
Cd7C Cd2B Cd2A 77.0(2) 1_556 9_565 ?
Cd5 Cd2B Cd2A 61.03(6) 9_565 9_565 ?
Cd3B Cd2B Cd2A 129.30(4) 17 9_565 ?
Cd3B Cd2B Cd2A 129.30(4) 42 9_565 ?
Cd7A Cd2B Cd2A 64.88(18) 35_665 9_565 ?
Cd7A Cd2B Cd2A 64.88(18) 9_565 9_565 ?
Cd3B Cd3A Cd2B 128.4(6) 24_554 30_654 ?
Cd3B Cd3A Cd4A 59.9(6) 24_554 . ?
Cd2B Cd3A Cd4A 68.66(9) 30_654 . ?
Cd3B Cd3A Cd2A 122.3(6) 24_554 . ?
Cd2B Cd3A Cd2A 6.17(4) 30_654 . ?
Cd4A Cd3A Cd2A 62.50(6) . . ?
Cd3B Cd3A Cd1 108.3(5) 24_554 . ?
Cd2B Cd3A Cd1 105.60(13) 30_654 . ?
Cd4A Cd3A Cd1 128.29(3) . . ?
Cd2A Cd3A Cd1 109.33(11) . . ?
Cd3B Cd3A Cd6 140.5(7) 24_554 . ?
Cd2B Cd3A Cd6 90.78(14) 30_654 . ?
Cd4A Cd3A Cd6 159.39(13) . . ?
Cd2A Cd3A Cd6 96.93(12) . . ?
Cd1 Cd3A Cd6 57.07(4) . . ?
Cd3B Cd3A Cd3B 47.4(5) 24_554 26 ?
Cd2B Cd3A Cd3B 127.28(7) 30_654 26 ?
Cd4A Cd3A Cd3B 79.57(6) . 26 ?
Cd2A Cd3A Cd3B 123.99(6) . 26 ?
Cd1 Cd3A Cd3B 63.55(14) . 26 ?
Cd6 Cd3A Cd3B 116.09(12) . 26 ?
Cd3B Cd3A Cd3B 43.3(5) 24_554 31 ?
Cd2B Cd3A Cd3B 125.09(7) 30_654 31 ?
Cd4A Cd3A Cd3B 79.29(5) . 31 ?
Cd2A Cd3A Cd3B 121.52(5) . 31 ?
Cd1 Cd3A Cd3B 129.15(10) . 31 ?
Cd6 Cd3A Cd3B 113.48(14) . 31 ?
Cd3B Cd3A Cd3B 86.38(8) 26 31 ?
Cd3B Cd3A Cd1 103.0(6) 24_554 47_554 ?
Cd2B Cd3A Cd1 103.14(9) 30_654 47_554 ?
Cd4A Cd3A Cd1 124.92(6) . 47_554 ?
Cd2A Cd3A Cd1 106.18(8) . 47_554 ?
Cd1 Cd3A Cd1 106.65(4) . 47_554 ?
Cd6 Cd3A Cd1 56.66(4) . 47_554 ?
Cd3B Cd3A Cd1 129.58(11) 26 47_554 ?
Cd3B Cd3A Cd1 61.24(15) 31 47_554 ?
Cd3A Cd3B Cd3B 132.2(6) 18 45 ?
Cd3A Cd3B Cd3B 127.8(5) 18 41 ?
Cd3B Cd3B Cd3B 94.84(9) 45 41 ?
Cd3A Cd3B Cd4A 114.5(5) 18 14 ?
Cd3B Cd3B Cd4A 85.62(7) 45 14 ?
Cd3B Cd3B Cd4A 85.62(7) 41 14 ?
Cd3A Cd3B Cd2B 46.6(5) 18 21_444 ?
Cd3B Cd3B Cd2B 125.74(9) 45 21_444 ?
Cd3B Cd3B Cd2B 127.24(8) 41 21_444 ?
Cd4A Cd3B Cd2B 68.00(10) 14 21_444 ?
Cd3A Cd3B Cd3A 128.4(6) 18 26 ?
Cd3B Cd3B Cd3A 4.76(7) 45 26 ?
Cd3B Cd3B Cd3A 97.09(11) 41 26 ?
Cd4A Cd3B Cd3A 89.98(10) 14 26 ?
Cd2B Cd3B Cd3A 126.23(7) 21_444 26 ?
Cd3A Cd3B Cd3A 124.2(5) 18 34 ?
Cd3B Cd3B Cd3A 97.05(11) 45 34 ?
Cd3B Cd3B Cd3A 4.43(9) 41 34 ?
Cd4A Cd3B Cd3A 89.63(13) 14 34 ?
Cd2B Cd3B Cd3A 127.63(6) 21_444 34 ?
Cd3A Cd3B Cd3A 99.01(17) 26 34 ?
Cd3A Cd3B Cd4B 108.1(5) 18 14 ?
Cd3B Cd3B Cd4B 89.97(7) 45 14 ?
Cd3B Cd3B Cd4B 89.97(7) 41 14 ?
Cd4A Cd3B Cd4B 6.44(3) 14 14 ?
Cd2B Cd3B Cd4B 61.56(9) 21_444 14 ?
Cd3A Cd3B Cd4B 94.16(10) 26 14 ?
Cd3A Cd3B Cd4B 93.81(12) 34 14 ?
Cd3A Cd3B Cd1 66.2(5) 18 41 ?
Cd3B Cd3B Cd1 133.67(12) 45 41 ?
Cd3B Cd3B Cd1 64.40(14) 41 41 ?
Cd4A Cd3B Cd1 129.50(7) 14 41 ?
Cd2B Cd3B Cd1 97.93(17) 21_444 41 ?
Cd3A Cd3B Cd1 131.13(8) 26 41 ?
Cd3A Cd3B Cd1 60.16(6) 34 41 ?
Cd4B Cd3B Cd1 128.22(5) 14 41 ?
Cd3A Cd3B Cd1 71.5(7) 18 . ?
Cd3B Cd3B Cd1 62.45(12) 45 . ?
Cd3B Cd3B Cd1 134.56(12) 41 . ?
Cd4A Cd3B Cd1 127.06(6) 14 . ?
Cd2B Cd3B Cd1 96.49(17) 21_444 . ?
Cd3A Cd3B Cd1 58.00(5) 26 . ?
Cd3A Cd3B Cd1 132.53(8) 34 . ?
Cd4B Cd3B Cd1 125.91(5) 14 . ?
Cd1 Cd3B Cd1 101.89(15) 41 . ?
Cd3A Cd3B Cd2A 52.9(5) 18 18 ?
Cd3B Cd3B Cd2A 122.84(8) 45 18 ?
Cd3B Cd3B Cd2A 124.75(8) 41 18 ?
Cd4A Cd3B Cd2A 61.79(6) 14 18 ?
Cd2B Cd3B Cd2A 6.22(4) 21_444 18 ?
Cd3A Cd3B Cd2A 123.89(6) 26 18 ?
Cd3A Cd3B Cd2A 125.70(6) 34 18 ?
Cd4B Cd3B Cd2A 55.35(6) 14 18 ?
Cd1 Cd3B Cd2A 102.08(15) 41 18 ?
Cd1 Cd3B Cd2A 99.99(16) . 18 ?
Cd3A Cd3B Cd6 36.0(6) 18 41 ?
Cd3B Cd3B Cd6 112.45(7) 45 41 ?
Cd3B Cd3B Cd6 114.51(9) 41 41 ?
Cd4A Cd3B Cd6 150.37(19) 14 41 ?
Cd2B Cd3B Cd6 82.4(2) 21_444 41 ?
Cd3A Cd3B Cd6 107.70(5) 26 41 ?
Cd3A Cd3B Cd6 110.08(5) 34 41 ?
Cd4B Cd3B Cd6 143.94(19) 14 41 ?
Cd1 Cd3B Cd6 53.48(9) 41 41 ?
Cd1 Cd3B Cd6 53.45(10) . 41 ?
Cd2A Cd3B Cd6 88.59(18) 18 41 ?
Cd7B Cd4A Cd7B 17.9(3) 7_564 2_665 ?
Cd7B Cd4A Cd7B 17.9(3) 7_564 12_654 ?
Cd7B Cd4A Cd7B 17.9(3) 2_665 12_654 ?
Cd7B Cd4A Cd3B 125.5(3) 7_564 14_554 ?
Cd7B Cd4A Cd3B 128.6(3) 2_665 14_554 ?
Cd7B Cd4A Cd3B 112.2(2) 12_654 14_554 ?
Cd7B Cd4A Cd3B 112.2(2) 7_564 24_554 ?
Cd7B Cd4A Cd3B 125.5(3) 2_665 24_554 ?
Cd7B Cd4A Cd3B 128.6(3) 12_654 24_554 ?
Cd3B Cd4A Cd3B 93.91(18) 14_554 24_554 ?
Cd7B Cd4A Cd3B 128.6(3) 7_564 19_554 ?
Cd7B Cd4A Cd3B 112.2(2) 2_665 19_554 ?
Cd7B Cd4A Cd3B 125.5(3) 12_654 19_554 ?
Cd3B Cd4A Cd3B 93.91(18) 14_554 19_554 ?
Cd3B Cd4A Cd3B 93.91(18) 24_554 19_554 ?
Cd7B Cd4A Cd7A 9.59(17) 7_564 2_665 ?
Cd7B Cd4A Cd7A 12.22(16) 2_665 2_665 ?
Cd7B Cd4A Cd7A 21.82(16) 12_654 2_665 ?
Cd3B Cd4A Cd7A 133.3(2) 14_554 2_665 ?
Cd3B Cd4A Cd7A 113.7(2) 24_554 2_665 ?
Cd3B Cd4A Cd7A 119.3(3) 19_554 2_665 ?
Cd7B Cd4A Cd7A 12.22(16) 7_564 7_564 ?
Cd7B Cd4A Cd7A 21.82(16) 2_665 7_564 ?
Cd7B Cd4A Cd7A 9.59(17) 12_654 7_564 ?
Cd3B Cd4A Cd7A 113.7(2) 14_554 7_564 ?
Cd3B Cd4A Cd7A 119.3(3) 24_554 7_564 ?
Cd3B Cd4A Cd7A 133.3(2) 19_554 7_564 ?
Cd7A Cd4A Cd7A 19.9(3) 2_665 7_564 ?
Cd7B Cd4A Cd7A 21.82(16) 7_564 12_654 ?
Cd7B Cd4A Cd7A 9.59(17) 2_665 12_654 ?
Cd7B Cd4A Cd7A 12.22(16) 12_654 12_654 ?
Cd3B Cd4A Cd7A 119.3(3) 14_554 12_654 ?
Cd3B Cd4A Cd7A 133.3(2) 24_554 12_654 ?
Cd3B Cd4A Cd7A 113.7(2) 19_554 12_654 ?
Cd7A Cd4A Cd7A 19.9(3) 2_665 12_654 ?
Cd7A Cd4A Cd7A 19.9(3) 7_564 12_654 ?
Cd7B Cd4A Cd3A 120.0(2) 7_564 8 ?
Cd7B Cd4A Cd3A 123.2(2) 2_665 8 ?
Cd7B Cd4A Cd3A 106.68(17) 12_654 8 ?
Cd3B Cd4A Cd3A 5.55(6) 14_554 8 ?
Cd3B Cd4A Cd3A 97.49(12) 24_554 8 ?
Cd3B Cd4A Cd3A 97.85(15) 19_554 8 ?
Cd7A Cd4A Cd3A 127.8(2) 2_665 8 ?
Cd7A Cd4A Cd3A 108.15(19) 7_564 8 ?
Cd7A Cd4A Cd3A 114.0(2) 12_654 8 ?
Cd7B Cd4A Cd3A 123.2(2) 7_564 11 ?
Cd7B Cd4A Cd3A 106.68(18) 2_665 11 ?
Cd7B Cd4A Cd3A 120.0(2) 12_654 11 ?
Cd3B Cd4A Cd3A 97.49(12) 14_554 11 ?
Cd3B Cd4A Cd3A 97.85(15) 24_554 11 ?
Cd3B Cd4A Cd3A 5.55(6) 19_554 11 ?
Cd7A Cd4A Cd3A 114.0(2) 2_665 11 ?
Cd7A Cd4A Cd3A 127.8(2) 7_564 11 ?
Cd7A Cd4A Cd3A 108.15(19) 12_654 11 ?
Cd3A Cd4A Cd3A 101.12(9) 8 11 ?
Cd7B Cd4A Cd3A 106.68(18) 7_564 . ?
Cd7B Cd4A Cd3A 120.0(2) 2_665 . ?
Cd7B Cd4A Cd3A 123.2(2) 12_654 . ?
Cd3B Cd4A Cd3A 97.85(15) 14_554 . ?
Cd3B Cd4A Cd3A 5.55(6) 24_554 . ?
Cd3B Cd4A Cd3A 97.49(12) 19_554 . ?
Cd7A Cd4A Cd3A 108.15(19) 2_665 . ?
Cd7A Cd4A Cd3A 114.0(2) 7_564 . ?
Cd7A Cd4A Cd3A 127.8(2) 12_654 . ?
Cd3A Cd4A Cd3A 101.12(9) 8 . ?
Cd3A Cd4A Cd3A 101.12(9) 11 . ?
Cd7B Cd4B Cd7B 20.9(3) 7_564 2_665 ?
Cd7B Cd4B Cd7B 20.9(3) 7_564 12_654 ?
Cd7B Cd4B Cd7B 20.9(3) 2_665 12_654 ?
Cd7B Cd4B Cd7A 11.15(19) 7_564 2_665 ?
Cd7B Cd4B Cd7A 14.22(19) 2_665 2_665 ?
Cd7B Cd4B Cd7A 25.42(19) 12_654 2_665 ?
Cd7B Cd4B Cd7A 14.22(19) 7_564 7_564 ?
Cd7B Cd4B Cd7A 25.42(19) 2_665 7_564 ?
Cd7B Cd4B Cd7A 11.15(19) 12_654 7_564 ?
Cd7A Cd4B Cd7A 23.1(3) 2_665 7_564 ?
Cd7B Cd4B Cd7A 25.42(19) 7_564 12_654 ?
Cd7B Cd4B Cd7A 11.15(19) 2_665 12_654 ?
Cd7B Cd4B Cd7A 14.22(19) 12_654 12_654 ?
Cd7A Cd4B Cd7A 23.1(3) 2_665 12_654 ?
Cd7A Cd4B Cd7A 23.1(3) 7_564 12_654 ?
Cd7B Cd4B Cd2A 52.8(2) 7_564 . ?
Cd7B Cd4B Cd2A 69.7(3) 2_665 . ?
Cd7B Cd4B Cd2A 72.6(3) 12_654 . ?
Cd7A Cd4B Cd2A 55.5(2) 2_665 . ?
Cd7A Cd4B Cd2A 62.3(3) 7_564 . ?
Cd7A Cd4B Cd2A 77.7(2) 12_654 . ?
Cd7B Cd4B Cd2A 69.7(3) 7_564 30_554 ?
Cd7B Cd4B Cd2A 72.6(3) 2_665 30_554 ?
Cd7B Cd4B Cd2A 52.8(2) 12_654 30_554 ?
Cd7A Cd4B Cd2A 77.7(2) 2_665 30_554 ?
Cd7A Cd4B Cd2A 55.6(2) 7_564 30_554 ?
Cd7A Cd4B Cd2A 62.3(3) 12_654 30_554 ?
Cd2A Cd4B Cd2A 103.16(9) . 30_554 ?
Cd7B Cd4B Cd2A 72.6(3) 7_564 33_655 ?
Cd7B Cd4B Cd2A 52.8(2) 2_665 33_655 ?
Cd7B Cd4B Cd2A 69.7(3) 12_654 33_655 ?
Cd7A Cd4B Cd2A 62.3(3) 2_665 33_655 ?
Cd7A Cd4B Cd2A 77.7(2) 7_564 33_655 ?
Cd7A Cd4B Cd2A 55.6(2) 12_654 33_655 ?
Cd2A Cd4B Cd2A 103.16(9) . 33_655 ?
Cd2A Cd4B Cd2A 103.16(9) 30_554 33_655 ?
Cd7B Cd4B Cd7C 23.0(3) 7_564 2_665 ?
Cd7B Cd4B Cd7C 11.8(3) 2_665 2_665 ?
Cd7B Cd4B Cd7C 31.4(3) 12_654 2_665 ?
Cd7A Cd4B Cd7C 12.1(3) 2_665 2_665 ?
Cd7A Cd4B Cd7C 32.9(3) 7_564 2_665 ?
Cd7A Cd4B Cd7C 22.9(3) 12_654 2_665 ?
Cd2A Cd4B Cd7C 62.9(3) . 2_665 ?
Cd2A Cd4B Cd7C 83.9(2) 30_554 2_665 ?
Cd2A Cd4B Cd7C 50.4(2) 33_655 2_665 ?
Cd7B Cd4B Cd7C 11.8(3) 7_564 30_554 ?
Cd7B Cd4B Cd7C 31.4(3) 2_665 30_554 ?
Cd7B Cd4B Cd7C 23.0(3) 12_654 30_554 ?
Cd7A Cd4B Cd7C 22.9(3) 2_665 30_554 ?
Cd7A Cd4B Cd7C 12.1(3) 7_564 30_554 ?
Cd7A Cd4B Cd7C 32.9(3) 12_654 30_554 ?
Cd2A Cd4B Cd7C 50.4(2) . 30_554 ?
Cd2A Cd4B Cd7C 62.9(3) 30_554 30_554 ?
Cd2A Cd4B Cd7C 83.9(2) 33_655 30_554 ?
Cd7C Cd4B Cd7C 34.8(3) 2_665 30_554 ?
Cd5 Cd5 Cd2B 119.68(8) 2_665 30_654 ?
Cd5 Cd5 Cd2B 53.17(8) 2_665 5_554 ?
Cd2B Cd5 Cd2B 66.51(16) 30_654 5_554 ?
Cd5 Cd5 Cd2A 113.73(5) 2_665 . ?
Cd2B Cd5 Cd2A 5.95(4) 30_654 . ?
Cd2B Cd5 Cd2A 60.56(13) 5_554 . ?
Cd5 Cd5 Cd5 90.0 2_665 26 ?
Cd2B Cd5 Cd5 150.32(8) 30_654 26 ?
Cd2B Cd5 Cd5 143.17(8) 5_554 26 ?
Cd2A Cd5 Cd5 156.27(5) . 26 ?
Cd5 Cd5 Cd5 82.10(4) 2_665 25_665 ?
Cd2B Cd5 Cd5 158.23(10) 30_654 25_665 ?
Cd2B Cd5 Cd5 135.26(10) 5_554 25_665 ?
Cd2A Cd5 Cd5 164.17(8) . 25_665 ?
Cd5 Cd5 Cd5 7.90(4) 26 25_665 ?
Cd5 Cd5 Cd6 151.38(2) 2_665 . ?
Cd2B Cd5 Cd6 88.95(8) 30_654 . ?
Cd2B Cd5 Cd6 155.45(9) 5_554 . ?
Cd2A Cd5 Cd6 94.89(6) . . ?
Cd5 Cd5 Cd6 61.38(2) 26 . ?
Cd5 Cd5 Cd6 69.28(4) 25_665 . ?
Cd5 Cd5 Cd1 113.927(19) 2_665 27_565 ?
Cd2B Cd5 Cd1 102.13(5) 30_654 27_565 ?
Cd2B Cd5 Cd1 128.436(15) 5_554 27_565 ?
Cd2A Cd5 Cd1 105.65(4) . 27_565 ?
Cd5 Cd5 Cd1 61.777(16) 26 27_565 ?
Cd5 Cd5 Cd1 65.63(2) 25_665 27_565 ?
Cd6 Cd5 Cd1 54.370(16) . 27_565 ?
Cd5 Cd5 Cd1 113.928(19) 2_665 . ?
Cd2B Cd5 Cd1 102.13(5) 30_654 . ?
Cd2B Cd5 Cd1 128.436(15) 5_554 . ?
Cd2A Cd5 Cd1 105.65(4) . . ?
Cd5 Cd5 Cd1 61.777(16) 26 . ?
Cd5 Cd5 Cd1 65.63(2) 25_665 . ?
Cd6 Cd5 Cd1 54.370(16) . . ?
Cd1 Cd5 Cd1 102.93(3) 27_565 . ?
Cd5 Cd5 Cd2A 59.37(6) 2_665 2_665 ?
Cd2B Cd5 Cd2A 60.30(13) 30_654 2_665 ?
Cd2B Cd5 Cd2A 6.20(3) 5_554 2_665 ?
Cd2A Cd5 Cd2A 54.36(10) . 2_665 ?
Cd5 Cd5 Cd2A 149.37(6) 26 2_665 ?
Cd5 Cd5 Cd2A 141.47(8) 25_665 2_665 ?
Cd6 Cd5 Cd2A 149.25(6) . 2_665 ?
Cd1 Cd5 Cd2A 127.847(16) 27_565 2_665 ?
Cd1 Cd5 Cd2A 127.847(16) . 2_665 ?
Cd1 Cd6 Cd1 118.97(4) . 27_565 ?
Cd1 Cd6 Cd1 115.794(13) . 47_554 ?
Cd1 Cd6 Cd1 115.794(13) 27_565 47_554 ?
Cd1 Cd6 Cd1 115.794(13) . 45 ?
Cd1 Cd6 Cd1 115.794(13) 27_565 45 ?
Cd1 Cd6 Cd1 62.03(2) 47_554 45 ?
Cd1 Cd6 Cd3A 61.37(2) . . ?
Cd1 Cd6 Cd3A 121.38(6) 27_565 . ?
Cd1 Cd6 Cd3A 62.99(4) 47_554 . ?
Cd1 Cd6 Cd3A 112.59(6) 45 . ?
Cd1 Cd6 Cd3A 121.38(6) . 4_565 ?
Cd1 Cd6 Cd3A 61.37(2) 27_565 4_565 ?
Cd1 Cd6 Cd3A 112.59(6) 47_554 4_565 ?
Cd1 Cd6 Cd3A 62.99(4) 45 4_565 ?
Cd3A Cd6 Cd3A 175.31(10) . 4_565 ?
Cd1 Cd6 Cd3A 121.38(6) . 27_565 ?
Cd1 Cd6 Cd3A 61.37(2) 27_565 27_565 ?
Cd1 Cd6 Cd3A 62.99(4) 47_554 27_565 ?
Cd1 Cd6 Cd3A 112.59(6) 45 27_565 ?
Cd3A Cd6 Cd3A 70.94(8) . 27_565 ?
Cd3A Cd6 Cd3A 108.86(9) 4_565 27_565 ?
Cd1 Cd6 Cd3A 61.37(2) . 26 ?
Cd1 Cd6 Cd3A 121.38(6) 27_565 26 ?
Cd1 Cd6 Cd3A 112.59(6) 47_554 26 ?
Cd1 Cd6 Cd3A 62.99(4) 45 26 ?
Cd3A Cd6 Cd3A 108.86(9) . 26 ?
Cd3A Cd6 Cd3A 70.94(8) 4_565 26 ?
Cd3A Cd6 Cd3A 175.32(10) 27_565 26 ?
Cd1 Cd6 Cd5 63.533(19) . . ?
Cd1 Cd6 Cd5 63.533(19) 27_565 . ?
Cd1 Cd6 Cd5 120.361(19) 47_554 . ?
Cd1 Cd6 Cd5 177.61(3) 45 . ?
Cd3A Cd6 Cd5 69.28(6) . . ?
Cd3A Cd6 Cd5 115.18(5) 4_565 . ?
Cd3A Cd6 Cd5 69.28(6) 27_565 . ?
Cd3A Cd6 Cd5 115.18(5) 26 . ?
Cd1 Cd6 Cd5 63.533(19) . 26 ?
Cd1 Cd6 Cd5 63.533(19) 27_565 26 ?
Cd1 Cd6 Cd5 177.61(3) 47_554 26 ?
Cd1 Cd6 Cd5 120.361(19) 45 26 ?
Cd3A Cd6 Cd5 115.18(5) . 26 ?
Cd3A Cd6 Cd5 69.28(6) 4_565 26 ?
Cd3A Cd6 Cd5 115.18(5) 27_565 26 ?
Cd3A Cd6 Cd5 69.28(6) 26 26 ?
Cd5 Cd6 Cd5 57.24(4) . 26 ?
Cd7B Cd7A Cd7B 105(3) 5_654 . ?
Cd7B Cd7A Cd7C 160(2) 5_654 . ?
Cd7B Cd7A Cd7C 68.5(16) . . ?
Cd7B Cd7A Cd7A 27.7(15) 5_654 5_654 ?
Cd7B Cd7A Cd7A 80.4(11) . 5_654 ?
Cd7C Cd7A Cd7A 135.2(14) . 5_654 ?
Cd7B Cd7A Cd7A 86.2(15) 5_654 9_564 ?
Cd7B Cd7A Cd7A 21.5(12) . 9_564 ?
Cd7C Cd7A Cd7A 82.8(16) . 9_564 ?
Cd7A Cd7A Cd7A 60.001(3) 5_654 9_564 ?
Cd7B Cd7A Cd7B 52.3(14) 5_654 9_564 ?
Cd7B Cd7A Cd7B 53.8(11) . 9_564 ?
Cd7C Cd7A Cd7B 114.9(16) . 9_564 ?
Cd7A Cd7A Cd7B 26.6(4) 5_654 9_564 ?
Cd7A Cd7A Cd7B 34.0(4) 9_564 9_564 ?
Cd7B Cd7A Cd7C 26.3(13) 5_654 5_654 ?
Cd7B Cd7A Cd7C 116.0(17) . 5_654 ?
Cd7C Cd7A Cd7C 138.5(18) . 5_654 ?
Cd7A Cd7A Cd7C 37.7(10) 5_654 5_654 ?
Cd7A Cd7A Cd7C 94.6(10) 9_564 5_654 ?
Cd7B Cd7A Cd7C 63.5(10) 9_564 5_654 ?
Cd7B Cd7A Cd7A 149.5(15) 5_654 28_655 ?
Cd7B Cd7A Cd7A 95.2(15) . 28_655 ?
Cd7C Cd7A Cd7A 27.0(11) . 28_655 ?
Cd7A Cd7A Cd7A 143.9(2) 5_654 28_655 ?
Cd7A Cd7A Cd7A 107.4(9) 9_564 28_655 ?
Cd7B Cd7A Cd7A 135.3(9) 9_564 28_655 ?
Cd7C Cd7A Cd7A 123.4(6) 5_654 28_655 ?
Cd7B Cd7A Cd7B 157.4(19) 5_654 28_655 ?
Cd7B Cd7A Cd7B 70.4(14) . 28_655 ?
Cd7C Cd7A Cd7B 3.7(11) . 28_655 ?
Cd7A Cd7A Cd7B 133.9(7) 5_654 28_655 ?
Cd7A Cd7A Cd7B 83.7(9) 9_564 28_655 ?
Cd7B Cd7A Cd7B 115.0(10) 9_564 28_655 ?
Cd7C Cd7A Cd7B 134.9(9) 5_654 28_655 ?
Cd7A Cd7A Cd7B 24.8(3) 28_655 28_655 ?
Cd7B Cd7A Cd7C 74.0(17) 5_654 9_564 ?
Cd7B Cd7A Cd7C 39.4(13) . 9_564 ?
Cd7C Cd7A Cd7C 91.0(11) . 9_564 ?
Cd7A Cd7A Cd7C 46.4(7) 5_654 9_564 ?
Cd7A Cd7A Cd7C 18.4(7) 9_564 9_564 ?
Cd7B Cd7A Cd7C 24.5(7) 9_564 9_564 ?
Cd7C Cd7A Cd7C 77.6(6) 5_654 9_564 ?
Cd7A Cd7A Cd7C 111.1(6) 28_655 9_564 ?
Cd7B Cd7A Cd7C 90.8(7) 28_655 9_564 ?
Cd7A Cd7B Cd7A 131(3) 9_564 . ?
Cd7A Cd7B Cd7C 137(2) 9_564 . ?
Cd7A Cd7B Cd7C 61.8(17) . . ?
Cd7A Cd7B Cd7B 101.7(16) 9_564 5_654 ?
Cd7A Cd7B Cd7B 32.4(12) . 5_654 ?
Cd7C Cd7B Cd7B 92.6(17) . 5_654 ?
Cd7A Cd7B Cd7B 42.7(16) 9_564 9_564 ?
Cd7A Cd7B Cd7B 91.7(12) . 9_564 ?
Cd7C Cd7B Cd7B 139.7(13) . 9_564 ?
Cd7B Cd7B Cd7B 60.003(3) 5_654 9_564 ?
Cd7A Cd7B Cd7A 67.2(14) 9_564 5_654 ?
Cd7A Cd7B Cd7A 65.7(11) . 5_654 ?
Cd7C Cd7B Cd7A 118.7(15) . 5_654 ?
Cd7B Cd7B Cd7A 34.5(5) 5_654 5_654 ?
Cd7B Cd7B Cd7A 26.0(5) 9_564 5_654 ?
Cd7A Cd7B Cd7C 11.9(14) 9_564 9_564 ?
Cd7A Cd7B Cd7C 121.2(16) . 9_564 ?
Cd7C Cd7B Cd7C 128.9(17) . 9_564 ?
Cd7B Cd7B Cd7C 94.8(11) 5_654 9_564 ?
Cd7B Cd7B Cd7C 39.4(11) 9_564 9_564 ?
Cd7A Cd7B Cd7C 61.1(10) 5_654 9_564 ?
Cd7A Cd7B Cd7B 120.1(15) 9_564 28_655 ?
Cd7A Cd7B Cd7B 84.8(15) . 28_655 ?
Cd7C Cd7B Cd7B 23.2(11) . 28_655 ?
Cd7B Cd7B Cd7B 114.5(10) 5_654 28_655 ?
Cd7B Cd7B Cd7B 144.735(16) 9_564 28_655 ?
Cd7A Cd7B Cd7B 134.0(8) 5_654 28_655 ?
Cd7C Cd7B Cd7B 115.9(6) 9_564 28_655 ?
Cd7A Cd7B Cd7A 135.4(18) 9_564 28_655 ?
Cd7A Cd7B Cd7A 59.9(16) . 28_655 ?
Cd7C Cd7B Cd7A 3.5(10) . 28_655 ?
Cd7B Cd7B Cd7A 90.2(12) 5_654 28_655 ?
Cd7B Cd7B Cd7A 136.2(8) 9_564 28_655 ?
Cd7A Cd7B Cd7A 115.5(10) 5_654 28_655 ?
Cd7C Cd7B Cd7A 126.7(9) 9_564 28_655 ?
Cd7B Cd7B Cd7A 24.8(3) 28_655 28_655 ?
Cd7A Cd7B Cd7C 88.2(17) 9_564 5_654 ?
Cd7A Cd7B Cd7C 42.8(13) . 5_654 ?
Cd7C Cd7B Cd7C 94.3(11) . 5_654 ?
Cd7B Cd7B Cd7C 18.5(6) 5_654 5_654 ?
Cd7B Cd7B Cd7C 50.3(9) 9_564 5_654 ?
Cd7A Cd7B Cd7C 25.0(8) 5_654 5_654 ?
Cd7C Cd7B Cd7C 79.5(6) 9_564 5_654 ?
Cd7B Cd7B Cd7C 112.3(6) 28_655 5_654 ?
Cd7A Cd7B Cd7C 91.1(7) 28_655 5_654 ?
Cd7A Cd7C Cd7A 126(2) 28_655 . ?
Cd7A Cd7C Cd7B 49.7(7) 28_655 28_655 ?
Cd7A Cd7C Cd7B 173(2) . 28_655 ?
Cd7A Cd7C Cd7B 173(2) 28_655 . ?
Cd7A Cd7C Cd7B 49.7(7) . . ?
Cd7B Cd7C Cd7B 134(2) 28_655 . ?
Cd7A Cd7C Cd7A 59.6(12) 28_655 35_664 ?
Cd7A Cd7C Cd7A 159.2(18) . 35_664 ?
Cd7B Cd7C Cd7A 16.7(9) 28_655 35_664 ?
Cd7B Cd7C Cd7A 121.9(15) . 35_664 ?
Cd7A Cd7C Cd7A 159.2(18) 28_655 9_564 ?
Cd7A Cd7C Cd7A 59.6(12) . 9_564 ?
Cd7B Cd7C Cd7A 121.9(15) 28_655 9_564 ?
Cd7B Cd7C Cd7A 16.7(9) . 9_564 ?
Cd7A Cd7C Cd7A 107.9(12) 35_664 9_564 ?
Cd7A Cd7C Cd7B 8.1(9) 28_655 30_554 ?
Cd7A Cd7C Cd7B 126.9(16) . 30_554 ?
Cd7B Cd7C Cd7B 47.9(11) 28_655 30_554 ?
Cd7B Cd7C Cd7B 166.0(18) . 30_554 ?
Cd7A Cd7C Cd7B 55.4(4) 35_664 30_554 ?
Cd7A Cd7C Cd7B 151.1(13) 9_564 30_554 ?
Cd7A Cd7C Cd7B 126.9(16) 28_655 5_654 ?
Cd7A Cd7C Cd7B 8.1(9) . 5_654 ?
Cd7B Cd7C Cd7B 166.0(18) 28_655 5_654 ?
Cd7B Cd7C Cd7B 47.9(11) . 5_654 ?
Cd7A Cd7C Cd7B 151.1(13) 35_664 5_654 ?
Cd7A Cd7C Cd7B 55.4(4) 9_564 5_654 ?
Cd7B Cd7C Cd7B 126.3(13) 30_554 5_654 ?
Cd7A Cd7C Cd7B 40.1(9) 28_655 35_664 ?
Cd7A Cd7C Cd7B 151.0(16) . 35_664 ?
Cd7B Cd7C Cd7B 21.8(8) 28_655 35_664 ?
Cd7B Cd7C Cd7B 139.7(15) . 35_664 ?
Cd7A Cd7C Cd7B 21.2(5) 35_664 35_664 ?
Cd7A Cd7C Cd7B 123.7(10) 9_564 35_664 ?
Cd7B Cd7C Cd7B 34.9(5) 30_554 35_664 ?
Cd7B Cd7C Cd7B 145.2(12) 5_654 35_664 ?
Cd7A Cd7C Cd7B 151.0(16) 28_655 9_564 ?
Cd7A Cd7C Cd7B 40.1(9) . 9_564 ?
Cd7B Cd7C Cd7B 139.7(15) 28_655 9_564 ?
Cd7B Cd7C Cd7B 21.8(8) . 9_564 ?
Cd7A Cd7C Cd7B 123.7(10) 35_664 9_564 ?
Cd7A Cd7C Cd7B 21.2(5) 9_564 9_564 ?
Cd7B Cd7C Cd7B 145.2(12) 30_554 9_564 ?
Cd7B Cd7C Cd7B 34.9(5) 5_654 9_564 ?
Cd7B Cd7C Cd7B 133.8(11) 35_664 9_564 ?

loop_
_geom_bond_atom_site_label_1
_geom_bond_atom_site_label_2
_geom_bond_distance
_geom_bond_site_symmetry_2
_geom_bond_publ_flag
Y1 Cd3B 3.2055(18) 45 ?
Y1 Cd3B 3.2055(18) 24_554 ?
Y1 Cd2B 3.2829(10) 21_444 ?
Y1 Cd2A 3.2968(8) 18 ?
Y1 Cd4A 3.30081(17) 37_554 ?
Y1 Cd4A 3.30081(17) 14 ?
Y1 Cd3A 3.302(2) . ?
Y1 Cd3A 3.302(2) 26 ?
Y1 Cd4B 3.3101(2) 37_554 ?
Y1 Cd4B 3.3101(2) 14 ?
Y1 Cd3A 3.3296(13) 47_554 ?
Cd1 Cd6 2.8090(6) . ?
Cd1 Cd6 2.8293(9) 41 ?
Cd1 Cd1 2.9158(3) 3_655 ?
Cd1 Cd3A 2.9376(15) . ?
Cd1 Cd3A 2.9377(15) 26 ?
Cd1 Cd3A 3.0171(10) 44_554 ?
Cd1 Cd3A 3.0171(10) 18 ?
Cd1 Cd3B 3.049(3) 24_554 ?
Cd1 Cd3B 3.049(3) 45 ?
Cd1 Cd5 3.0938(6) . ?
Cd2A Cd2B 0.4146(16) 30_654 ?
Cd2A Cd7B 2.352(8) 7_564 ?
Cd2A Cd7B 2.352(8) 30_554 ?
Cd2A Cd7C 2.426(13) 30_554 ?
Cd2A Cd7A 2.489(10) 2_665 ?
Cd2A Cd7A 2.489(10) 28_655 ?
Cd2A Cd2A 2.750(3) 2_665 ?
Cd2A Cd7A 2.758(10) 7_564 ?
Cd2A Cd7A 2.758(10) 30_554 ?
Cd2A Cd4B 2.8400(13) 27_565 ?
Cd2A Cd4B 2.8400(13) . ?
Cd2B Cd5 2.612(4) 10_666 ?
Cd2B Cd3A 2.642(4) 10_666 ?
Cd2B Cd3A 2.642(4) 36_566 ?
Cd2B Cd7B 2.748(9) 28_656 ?
Cd2B Cd7B 2.748(9) 1_556 ?
Cd2B Cd7C 2.830(13) 1_556 ?
Cd2B Cd5 2.835(3) 9_565 ?
Cd2B Cd3B 2.845(5) 17 ?
Cd2B Cd3B 2.845(5) 42 ?
Cd2B Cd7A 2.878(10) 35_665 ?
Cd2B Cd7A 2.878(10) 9_565 ?
Cd3A Cd3B 0.310(4) 24_554 ?
Cd3A Cd4A 2.9149(17) . ?
Cd3A Cd6 2.943(3) . ?
Cd3A Cd3B 2.952(6) 26 ?
Cd3A Cd3B 2.969(8) 31 ?
Cd3B Cd3B 2.752(9) 45 ?
Cd3B Cd3B 2.752(9) 41 ?
Cd3B Cd4A 2.772(4) 14 ?
Cd3B Cd4B 3.006(4) 14 ?
Cd3B Cd6 3.188(7) 41 ?
Cd4A Cd7B 2.750(7) 7_564 ?
Cd4A Cd7B 2.750(7) 2_665 ?
Cd4A Cd7B 2.750(7) 12_654 ?
Cd4A Cd7A 2.839(8) 2_665 ?
Cd4A Cd7A 2.839(8) 7_564 ?
Cd4A Cd7A 2.839(8) 12_654 ?
Cd4B Cd7B 2.358(7) 7_564 ?
Cd4B Cd7B 2.358(7) 2_665 ?
Cd4B Cd7B 2.358(7) 12_654 ?
Cd4B Cd7A 2.449(8) 2_665 ?
Cd4B Cd7A 2.449(8) 7_564 ?
Cd4B Cd7A 2.449(8) 12_654 ?
Cd4B Cd7C 2.862(7) 2_665 ?
Cd4B Cd7C 2.862(7) 30_554 ?
Cd5 Cd5 0.406(2) 2_665 ?
Cd5 Cd5 2.9261(18) 26 ?
Cd5 Cd5 2.9542(19) 25_665 ?
Cd5 Cd6 3.0542(14) . ?
Cd7A Cd7B 0.476(8) 5_654 ?
Cd7A Cd7B 0.602(8) . ?
Cd7A Cd7C 0.695(11) . ?
Cd7A Cd7A 0.981(14) 5_654 ?
Cd7A Cd7A 0.981(14) 9_564 ?
Cd7A Cd7B 1.061(8) 9_564 ?
Cd7A Cd7C 1.129(12) 5_654 ?
Cd7A Cd7A 1.239(19) 28_655 ?
Cd7A Cd7B 1.426(8) 28_655 ?
Cd7A Cd7C 1.553(9) 9_564 ?
Cd7B Cd7C 0.734(10) . ?
Cd7B Cd7B 0.857(13) 5_654 ?
Cd7B Cd7B 0.857(13) 9_564 ?
Cd7B Cd7C 1.154(11) 9_564 ?
Cd7B Cd7B 1.349(16) 28_655 ?
Cd7B Cd7C 1.494(9) 5_654 ?

_cod_database_fobs_code 2108845
